data_4329973
loop_
_publ_author_name
'S\'onia Figueiredo'
'Ana C. Gomes'
'Patr\'icia Neves'
'Tatiana R. Amarante'
'Filipe A. Almeida Paz'
'Ros\'ario Soares'
'Andr\'e D. Lopes'
'Anabela A. Valente'
'Martyn Pillinger'
'Isabel S. Gon\,calves'

_publ_contact_author_address
; Department of Chemistry
  University of Aveiro
  CICECO
  3810-193
  Aveiro
  Portugal
;
_publ_contact_author_email igoncalves@ua.pt
_publ_contact_author_fax '+351 234 370084'
_publ_contact_author_name 'Professor Isabel S. Goncalves'
_publ_contact_author_phone '+351 234 370200'
_publ_section_title
;
 Synthesis, Structural Elucidation, and Application of a
 Pyrazolylpyridine-Molybdenum Oxide Composite as a Heterogeneous Catalyst
 for Olefin Epoxidation
;
_journal_name_full 'Inorganic Chemistry'
_journal_page_first 8629
_journal_page_last 8635
_journal_paper_doi 10.1021/ic301405r
_journal_volume 51
_journal_year 2012
_chemical_formula_moiety 'C10 H9 Mo2 N3 O8'
_chemical_formula_sum 'C10 H9 Mo2 N3 O8'
_chemical_formula_weight 491.08
_chemical_name_systematic
; 
 ? 
;
_space_group_IT_number 2
_symmetry_cell_setting triclinic
_symmetry_space_group_name_Hall '-P 1'
_symmetry_space_group_name_H-M 'P -1'
_audit_creation_date '01 February 2012'
_audit_creation_method 'Manual editing plus fullprof.2k'
_cell_angle_alpha 99.0733(15)
_cell_angle_beta 93.715(4)
_cell_angle_gamma 97.954(3)
_cell_formula_units_Z 2
_cell_length_a 7.4022(3)
_cell_length_b 8.5156(4)
_cell_length_c 11.2499(5)
_cell_measurement_temperature 298
_cell_volume 690.79(5)
_computing_molecular_graphics 'Crystal Impact Diamond 3.1f'
_computing_structure_refinement FULLPROF
_computing_structure_solution eXpo2004
_diffrn_ambient_temperature 298
_diffrn_detector_type 'X Celerator detector'
_diffrn_measurement_device_type 'PANalaytical X'Pert Pro'
_diffrn_measurement_method Bragg-Brentano
_diffrn_radiation_monochromator none
_diffrn_radiation_type 'Cu K\a'
_diffrn_source 'x-ray tube'
_diffrn_source_target 'Cu K\a'
_exptl_crystal_density_diffrn 2.361
_pd_char_colour White
_pd_instr_location
; 
Conventional powder diffractometer instrument belonging to the 
University of Aveiro and located at the Central Analytical Laboratory
;
_pd_meas_2theta_range_inc 0.020054
_pd_meas_2theta_range_max 99.99310
_pd_meas_2theta_range_min 6.00000
_pd_meas_number_of_points 4688
_pd_meas_scan_method cont
_pd_proc_2theta_range_inc 0.020054
_pd_proc_2theta_range_max 100.0245
_pd_proc_2theta_range_min 6.0314
_pd_proc_ls_background_function 'Fixed Points'
_pd_proc_ls_pref_orient_corr
; 
 none
;
_pd_proc_ls_profile_function Pseudo-Voigt
_pd_proc_ls_prof_R_factor 4.6763
_pd_proc_ls_prof_wR_expected 3.0722
_pd_proc_ls_prof_wR_factor 6.0975
_pd_proc_wavelength 1.540560
_pd_spec_mounting
; 
 Glass slide
;
_pd_spec_mount_mode Reflection
_pd_spec_shape 'Flat sheet'
_refine_ls_hydrogen_treatment constr
_refine_ls_number_parameters 86
_refine_ls_number_reflns 3044
_refine_ls_number_restraints 4
_refine_ls_R_I_factor 7.9299
_cod_data_source_file ic301405r_si_003.cif
_cod_data_source_block 2
_cod_database_code 4329973
_pd_proc_ls_prof_cr_factor 14.2878
_pd_proc_ls_prof_cwr_factor 13.0663
_pd_proc_ls_prof_cwr_expected 6.5834
_pd_proc_ls_prof_chi2 3.9392
_pd_proc_ls_prof_echi2 4.0004

loop_
_symmetry_equiv_pos_as_xyz
x,y,z
-x,-y,-z

loop_
_atom_site_label
_atom_site_fract_x
_atom_site_fract_y
_atom_site_fract_z
_atom_site_U_iso_or_equiv
_atom_site_occupancy
_atom_site_adp_type
_atom_site_type_symbol
Mo1 0.3997(10) 0.0689(6) 0.6230(5) 0.0557(9) 1.00000 Uiso Mo
Mo2 0.0938(10) -0.1113(7) 0.3920(5) 0.0557(9) 1.00000 Uiso Mo
O1 0.354(5) -0.085(4) 0.421(3) 0.029(4) 1.00000 Uiso O
O2 0.417(4) -0.090(2) 0.6984(20) 0.029(4) 1.00000 Uiso O
O3 0.440(5) 0.201(3) 0.7535(17) 0.029(4) 1.00000 Uiso O
O4 0.032(4) -0.2923(19) 0.433(2) 0.029(4) 1.00000 Uiso O
O5 0.097(5) -0.168(4) 0.2424(10) 0.029(4) 1.00000 Uiso O
O6 -0.135(5) -0.027(4) 0.415(3) 0.029(4) 1.00000 Uiso O
O7 0.384(5) 0.252(4) 0.520(3) 0.029(4) 1.00000 Uiso O
O8 0.180(5) 0.139(4) 0.371(3) 0.029(4) 1.00000 Uiso O
C1 0.303(8) 0.250(5) 0.420(5) 0.035(5) 1.00000 Uiso C
C2 0.353(8) 0.382(7) 0.345(4) 0.035(5) 1.00000 Uiso C
H2A 0.48333 0.41428 0.36038 0.02533 1.00000 Uiso H
H2B 0.29739 0.47178 0.37873 0.02533 1.00000 Uiso H
N1 0.312(6) 0.359(6) 0.216(4) 0.035(5) 1.00000 Uiso N
N2 0.262(7) 0.485(5) 0.169(5) 0.035(5) 1.00000 Uiso N
N3 0.184(6) 0.701(6) 0.005(4) 0.035(5) 1.00000 Uiso N
H3 0.18825 0.73910 0.08462 0.02533 1.00000 Uiso H
C3 0.349(8) 0.238(7) 0.133(5) 0.035(5) 1.00000 Uiso C
H3A 0.38130 0.13669 0.14684 0.02533 1.00000 Uiso H
C4 0.331(8) 0.287(7) 0.022(5) 0.035(5) 1.00000 Uiso C
H4 0.35907 0.23495 -0.05476 0.02533 1.00000 Uiso H
C5 0.263(8) 0.436(8) 0.050(6) 0.035(5) 1.00000 Uiso C
C6 0.217(8) 0.543(8) -0.034(6) 0.035(5) 1.00000 Uiso C
C7 0.144(8) 0.798(6) -0.078(5) 0.035(5) 1.00000 Uiso C
H7 0.12186 0.90576 -0.05147 0.02533 1.00000 Uiso H
C8 0.137(7) 0.738(7) -0.200(5) 0.035(5) 1.00000 Uiso C
H8 0.11014 0.80359 -0.25870 0.02533 1.00000 Uiso H
C9 0.170(9) 0.580(7) -0.239(5) 0.035(5) 1.00000 Uiso C
H9 0.16487 0.53880 -0.32410 0.02533 1.00000 Uiso H
C10 0.209(8) 0.483(6) -0.156(6) 0.035(5) 1.00000 Uiso C
H10 0.23157 0.37469 -0.18270 0.02533 1.00000 Uiso H

loop_
_atom_type_symbol
_atom_type_scat_Cromer_Mann_a1
_atom_type_scat_Cromer_Mann_b1
_atom_type_scat_Cromer_Mann_a2
_atom_type_scat_Cromer_Mann_b2
_atom_type_scat_Cromer_Mann_a3
_atom_type_scat_Cromer_Mann_b3
_atom_type_scat_Cromer_Mann_a4
_atom_type_scat_Cromer_Mann_b4
_atom_type_scat_Cromer_Mann_c
_atom_type_scat_dispersion_real
_atom_type_scat_dispersion_imag
_atom_type_scat_source
MO 3.70250 0.27720 17.23560 1.09580 12.88760 11.00400 3.74290 61.65840 4.38750 -0.19100 2.73500 International_Tables_for_Crystallography_Vol.C(1991)_Tables_6.1.1.4_and_6.1.1.5
O 3.04850 13.27710 2.28680 5.70110 1.54630 0.32390 0.86700 32.90890 0.25080 0.04700 0.03200 International_Tables_for_Crystallography_Vol.C(1991)_Tables_6.1.1.4_and_6.1.1.5
C 2.31000 20.84390 1.02000 10.20750 1.58860 0.56870 0.86500 51.65120 0.21560 0.01700 0.00900 International_Tables_for_Crystallography_Vol.C(1991)_Tables_6.1.1.4_and_6.1.1.5
H 0.49300 10.51090 0.32291 26.12570 0.14019 3.14236 0.04081 57.79970 0.00304 0.00000 0.00000 International_Tables_for_Crystallography_Vol.C(1991)_Tables_6.1.1.4_and_6.1.1.5
N 12.21260 0.00570 3.13220 9.89330 2.01250 28.99750 1.16630 0.58260 -11.52900 0.02900 0.01800 International_Tables_for_Crystallography_Vol.C(1991)_Tables_6.1.1.4_and_6.1.1.5

loop_
_geom_angle_atom_site_label_1
_geom_angle_atom_site_label_2
_geom_angle_atom_site_label_3
_geom_angle
_geom_angle_site_symmetry_1
_geom_angle_site_symmetry_3
_geom_angle_publ_flag
O1 Mo1 O2 96.9(11) . . yes
O1 Mo1 O3 171.2(12) . . yes
O1 Mo1 O7 79.1(12) . . yes
O1 Mo1 O6 75.0(13) . 2_556 yes
O1 Mo1 O1 79.1(14) . 2_656 yes
O2 Mo1 O3 91.5(11) . . yes
O2 Mo1 O7 175.7(13) . . yes
O2 Mo1 O6 97.3(14) . 2_556 yes
O1 Mo1 O2 94.4(14) 2_656 . yes
O3 Mo1 O7 92.4(12) . . yes
O3 Mo1 O6 106.6(16) . 2_556 yes
O1 Mo1 O3 97.6(16) 2_656 . yes
O6 Mo1 O7 83.3(14) 2_556 . yes
O1 Mo1 O7 83.4(15) 2_656 . yes
O1 Mo1 O6 152.7(14) 2_656 2_556 yes
O1 Mo2 O4 101.4(15) . . yes
O1 Mo2 O5 93.4(16) . . yes
O1 Mo2 O6 149.5(15) . . yes
O1 Mo2 O8 76.8(14) . . yes
O1 Mo2 O6 79.1(14) . 2_556 yes
O4 Mo2 O5 100.0(14) . . yes
O4 Mo2 O6 98.0(15) . . yes
O4 Mo2 O8 170.5(12) . . yes
O4 Mo2 O6 94.7(12) . 2_556 yes
O5 Mo2 O6 106.2(16) . . yes
O5 Mo2 O8 89.4(15) . . yes
O5 Mo2 O6 164.6(15) . 2_556 yes
O6 Mo2 O8 80.2(14) . . yes
O6 Mo2 O6 76.0(14) . 2_556 yes
O6 Mo2 O8 75.8(12) 2_556 . yes

loop_
_geom_bond_atom_site_label_1
_geom_bond_atom_site_label_2
_geom_bond_distance
_geom_bond_site_symmetry_2
_geom_bond_publ_flag
Mo1 O1 2.42(3) . yes
Mo1 O2 1.72(2) . yes
Mo1 O3 1.69(2) . yes
Mo1 O6 1.95(4) 2_556 yes
Mo1 O7 2.10(3) . yes
Mo1 O1 1.91(4) 2_656 yes
Mo2 O1 1.91(4) . yes
Mo2 O4 1.689(18) . yes
Mo2 O5 1.679(14) . yes
Mo2 O6 1.95(4) . yes
Mo2 O6 2.28(3) 2_556 yes
Mo2 O8 2.19(3) . yes
O7 C1 1.24(6) . yes
O8 C1 1.25(6) . yes
N1 N2 1.35(7) . yes
N1 C2 1.44(6) . yes
N1 C3 1.35(7) . yes
N2 C5 1.34(9) . yes
N3 C6 1.41(8) . yes
N3 C7 1.39(7) . yes
N3 H3 0.9000 . no
C1 C2 1.53(7) . no
C3 C4 1.38(8) . no
C4 C5 1.43(9) . no
C5 C6 1.47(9) . no
C6 C10 1.38(9) . no
C7 C8 1.38(8) . no
C8 C9 1.41(8) . no
C9 C10 1.38(8) . no
C2 H2A 0.9600 . no
C2 H2B 0.9600 . no
C3 H3A 0.9600 . no
C4 H4 0.9600 . no
C7 H7 0.9600 . no
C8 H8 0.9600 . no
C9 H9 0.9600 . no
C10 H10 0.9600 . no

loop_
_geom_hbond_atom_site_label_D
_geom_hbond_atom_site_label_H
_geom_hbond_atom_site_label_A
_geom_hbond_distance_DH
_geom_hbond_distance_HA
_geom_hbond_distance_DA
_geom_hbond_angle_DHA
_geom_hbond_site_symmetry_A
_geom_hbond_publ_flag
N3 H3 O5 0.9000 2.0200 2.88(5) 158 1_565 yes
C3 H3A O2 0.9600 2.3400 3.02(6) 128 2_656 yes
C4 H4 O3 0.9600 2.2600 3.18(6) 160 1_554 yes
C8 H8 O2 0.9600 2.4400 2.79(6) 101 1_564 yes
C8 H8 O8 0.9600 2.5700 3.32(7) 136 2_565 yes
C9 H9 O4 0.9600 2.4800 3.14(6) 126 2_555 yes
C10 H10 O3 0.9600 2.3500 3.21(6) 148 1_554 yes
